data_7020555
loop_
_publ_author_name
'Leeland, James W.'
'Finn, Colin'
'Escuyer, B\'ereng\`ere'
'Kawaguchi, Hiroyuki'
'Nichol, Gary S.'
'Slawin, Alexandra M. Z.'
'Love, Jason B.'

_publ_section_title
;
 Synthesis and structures of transition metal pacman complexes of
 heteroditopic Schiff-base pyrrole macrocycles.
;
_journal_issue 45
_journal_name_full 'Dalton transactions (Cambridge, England : 2003)'
_journal_page_first 13815
_journal_page_last 13831
_journal_paper_doi 10.1039/c2dt31850d
_journal_volume 41
_journal_year 2012
_chemical_formula_moiety 'C43 H50 N5 O2 Pd'
_chemical_formula_sum 'C43 H50 N5 O2 Pd'
_chemical_formula_weight 775.28
_chemical_name_systematic
;
?
;
_space_group_IT_number 14
_symmetry_cell_setting monoclinic
_symmetry_space_group_name_Hall '-P 2yn'
_symmetry_space_group_name_H-M 'P 1 21/n 1'
_atom_sites_solution_hydrogens geom
_atom_sites_solution_primary direct
_atom_sites_solution_secondary difmap
_audit_creation_method SHELXL-97
_cell_angle_alpha 90.00
_cell_angle_beta 111.477(5)
_cell_angle_gamma 90.00
_cell_formula_units_Z 4
_cell_length_a 16.211(6)
_cell_length_b 12.099(4)
_cell_length_c 20.592(7)
_cell_measurement_reflns_used 10245
_cell_measurement_temperature 150(2)
_cell_measurement_theta_max 2.2
_cell_measurement_theta_min 28
_cell_volume 3758(2)
_computing_cell_refinement
;
CrystalClear-SM Expert 2.0 rc13 (Rigaku, 2009)
;
_computing_data_collection
;
CrystalClear-SM Expert 2.0 rc13 (Rigaku, 2009)
;
_computing_data_reduction
;
CrystalClear-SM Expert 2.0 rc13 (Rigaku, 2009)
;
_computing_molecular_graphics 'ORTEP (Farrugia, 1997)'
_computing_publication_material 'enCIFer (Allen et al., 2004)'
_computing_structure_refinement 'SHELXL-97 (Sheldrick, 2008)'
_computing_structure_solution 'SIR-92 (Giacovazzo, 1994)'
_diffrn_ambient_temperature 150(2)
_diffrn_detector CCD
_diffrn_detector_area_resol_mean 28.5714
_diffrn_measured_fraction_theta_full 0.994
_diffrn_measured_fraction_theta_max 0.994
_diffrn_measurement_device
;
AFC8: Eulerian 3 circle
;
_diffrn_measurement_device_type
;
Rigaku Saturn70 (2x2 bin mode)
;
_diffrn_measurement_method 'profile data from \w-scans'
_diffrn_measurement_specimen_support Loop
_diffrn_radiation_monochromator Confocal
_diffrn_radiation_type MoK\a
_diffrn_radiation_wavelength 0.71073
_diffrn_reflns_av_R_equivalents 0.0964
_diffrn_reflns_av_sigmaI/netI 0.0766
_diffrn_reflns_limit_h_max 19
_diffrn_reflns_limit_h_min -19
_diffrn_reflns_limit_k_max 14
_diffrn_reflns_limit_k_min -14
_diffrn_reflns_limit_l_max 24
_diffrn_reflns_limit_l_min -24
_diffrn_reflns_number 36963
_diffrn_reflns_theta_full 25.37
_diffrn_reflns_theta_max 25.37
_diffrn_reflns_theta_min 2.18
_diffrn_source 'Rotating Anode'
_diffrn_standards_decay_% 0
_diffrn_standards_number 0
_exptl_absorpt_coefficient_mu 0.537
_exptl_absorpt_correction_T_max 1.000
_exptl_absorpt_correction_T_min 0.873
_exptl_absorpt_correction_type multi-scan
_exptl_crystal_colour yellow
_exptl_crystal_density_diffrn 1.370
_exptl_crystal_density_method 'not measured'
_exptl_crystal_description platelet
_exptl_crystal_F_000 1620
_exptl_crystal_size_max 0.12
_exptl_crystal_size_mid 0.05
_exptl_crystal_size_min 0.02
_refine_diff_density_max 2.073
_refine_diff_density_min -0.882
_refine_diff_density_rms 0.092
_refine_ls_extinction_coef 0.0028(4)
_refine_ls_extinction_expression Fc^*^=kFc[1+0.001xFc^2^\l^3^/sin(2\q)]^-1/4^
_refine_ls_extinction_method SHELXL
_refine_ls_goodness_of_fit_ref 1.083
_refine_ls_hydrogen_treatment riding
_refine_ls_matrix_type full
_refine_ls_number_parameters 468
_refine_ls_number_reflns 6873
_refine_ls_number_restraints 36
_refine_ls_restrained_S_all 1.116
_refine_ls_R_factor_all 0.0622
_refine_ls_R_factor_gt 0.0566
_refine_ls_shift/su_max 0.001
_refine_ls_shift/su_mean 0.000
_refine_ls_structure_factor_coef Fsqd
_refine_ls_weighting_details 'calc w=1/[\s^2^(Fo^2^)+(0.0701P)^2^+6.2634P] where P=(Fo^2^+2Fc^2^)/3'
_refine_ls_weighting_scheme calc
_refine_ls_wR_factor_gt 0.1439
_refine_ls_wR_factor_ref 0.1481
_reflns_number_gt 6133
_reflns_number_total 6873
_reflns_threshold_expression >2\s(I)
_cod_data_source_file c2dt31850d.txt
_cod_data_source_block Pd(LNMes)
_cod_depositor_comments
;
The following automatic conversions were performed:

'_exptl_absorpt_correction_type' value 'Multi-scan' changed to
'multi-scan' according to
/home/saulius/struct/CIF-dictionaries/cif_core.dic dictionary named
'cif_core.dic' version 2.4.2 from 2011-04-26.

Automatic conversion script
Id: cif_fix_values 1891 2012-01-12 08:04:46Z andrius 
;
_cod_original_sg_symbol_H-M 'P 21/n'
_cod_database_code 7020555

loop_
_symmetry_equiv_pos_as_xyz
'x, y, z'
'-x+1/2, y+1/2, -z+1/2'
'-x, -y, -z'
'x-1/2, -y-1/2, z-1/2'

loop_
_atom_site_label
_atom_site_type_symbol
_atom_site_fract_x
_atom_site_fract_y
_atom_site_fract_z
_atom_site_U_iso_or_equiv
_atom_site_adp_type
_atom_site_occupancy
_atom_site_symmetry_multiplicity
_atom_site_calc_flag
_atom_site_refinement_flags
C1 C 0.0995(2) 0.2067(3) 0.4115(2) 0.0308(8) Uani 1 1 d .
H1 H 0.1229 0.2685 0.4410 0.037 Uiso 1 1 calc R
C2 C 0.0097(3) 0.2036(3) 0.3657(2) 0.0316(8) Uani 1 1 d .
C3 C -0.0668(3) 0.2675(4) 0.3506(2) 0.0367(9) Uani 1 1 d .
H3 H -0.0716 0.3362 0.3713 0.044 Uiso 1 1 calc R
C4 C -0.1350(3) 0.2113(3) 0.2992(2) 0.0369(9) Uani 1 1 d .
H4 H -0.1947 0.2354 0.2780 0.044 Uiso 1 1 calc R
C5 C -0.0996(2) 0.1123(3) 0.2843(2) 0.0305(8) Uani 1 1 d .
C6 C -0.1458(3) 0.0243(4) 0.2301(2) 0.0317(8) Uani 1 1 d .
C7 C -0.1589(3) 0.0713(4) 0.1566(2) 0.0386(10) Uani 1 1 d .
H7A H -0.1965 0.0196 0.1206 0.046 Uiso 1 1 calc R
H7B H -0.1907 0.1427 0.1503 0.046 Uiso 1 1 calc R
C8 C -0.0725(3) 0.0889(4) 0.1450(2) 0.0460(11) Uani 1 1 d .
H8A H -0.0349 0.1406 0.1801 0.069 Uiso 1 1 calc R
H8B H -0.0851 0.1195 0.0983 0.069 Uiso 1 1 calc R
H8C H -0.0416 0.0181 0.1492 0.069 Uiso 1 1 calc R
C9 C -0.2400(3) 0.0033(4) 0.2322(2) 0.0392(11) Uani 1 1 d .
H9A H -0.2742 0.0731 0.2207 0.047 Uiso 1 1 calc R
H9B H -0.2713 -0.0516 0.1959 0.047 Uiso 1 1 calc R
C10 C -0.2384(3) -0.0380(5) 0.3019(3) 0.0537(12) Uani 1 1 d .
H10A H -0.2014 -0.1045 0.3153 0.081 Uiso 1 1 calc R
H10B H -0.2989 -0.0558 0.2984 0.081 Uiso 1 1 calc R
H10C H -0.2139 0.0194 0.3374 0.081 Uiso 1 1 calc R
C11 C -0.0972(2) -0.0845(3) 0.2388(2) 0.0306(8) Uani 1 1 d .
C12 C -0.1266(3) -0.1838(4) 0.2026(2) 0.0387(10) Uani 1 1 d .
H12 H -0.1841 -0.1969 0.1688 0.046 Uiso 1 1 calc R
C13 C -0.0577(3) -0.2602(3) 0.2244(2) 0.0389(10) Uani 1 1 d .
H13 H -0.0592 -0.3345 0.2090 0.047 Uiso 1 1 calc R
C14 C 0.0145(2) -0.2056(3) 0.2735(2) 0.0304(8) Uani 1 1 d .
C15 C 0.1014(2) -0.2311(3) 0.3202(2) 0.0312(8) Uani 1 1 d .
H15 H 0.1256 -0.3028 0.3210 0.037 Uiso 1 1 calc R
C16 C 0.2315(2) -0.1806(3) 0.4151(2) 0.0296(8) Uani 1 1 d .
C17 C 0.2477(3) -0.1499(3) 0.4832(2) 0.0368(9) Uani 1 1 d .
H17 H 0.2035 -0.1106 0.4938 0.044 Uiso 1 1 calc R
C18 C 0.3280(3) -0.1755(4) 0.5371(2) 0.0442(11) Uani 1 1 d .
H18 H 0.3382 -0.1542 0.5838 0.053 Uiso 1 1 calc R
C19 C 0.3919(3) -0.2321(4) 0.5212(2) 0.0479(12) Uani 1 1 d .
H19 H 0.4462 -0.2508 0.5574 0.057 Uiso 1 1 calc R
C20 C 0.3781(3) -0.2621(4) 0.4534(2) 0.0405(10) Uani 1 1 d .
H20 H 0.4230 -0.3008 0.4434 0.049 Uiso 1 1 calc R
C21 C 0.2979(2) -0.2357(3) 0.3991(2) 0.0327(9) Uani 1 1 d .
C22 C 0.3525(3) -0.2680(3) 0.3062(2) 0.0355(9) Uani 1 1 d .
H22A H 0.3701 -0.3464 0.3065 0.043 Uiso 1 1 calc R
H22B H 0.4043 -0.2258 0.3373 0.043 Uiso 1 1 calc R
C23 C 0.3224(3) -0.2223(3) 0.2333(2) 0.0368(9) Uani 1 1 d .
H23A H 0.3597 -0.2542 0.2092 0.044 Uiso 1 1 calc R
H23B H 0.2605 -0.2462 0.2076 0.044 Uiso 1 1 calc R
C24 C 0.3360(3) -0.0582(3) 0.1685(2) 0.0338(9) Uani 1 1 d .
C25 C 0.4219(3) -0.0324(4) 0.1735(2) 0.0366(9) Uani 1 1 d .
C26 C 0.4995(3) -0.0518(4) 0.2400(2) 0.0409(10) Uani 1 1 d .
H26A H 0.4901 -0.0126 0.2783 0.061 Uiso 1 1 calc R
H26B H 0.5537 -0.0244 0.2348 0.061 Uiso 1 1 calc R
H26C H 0.5054 -0.1312 0.2502 0.061 Uiso 1 1 calc R
C27 C 0.4333(4) 0.0111(3) 0.1138(3) 0.0411(11) Uani 1 1 d .
H27 H 0.4915 0.0283 0.1161 0.049 Uiso 1 1 calc R
C28 C 0.3623(4) 0.0296(4) 0.0519(3) 0.0476(11) Uani 1 1 d .
C29 C 0.3766(4) 0.0783(5) -0.0109(3) 0.0686(16) Uani 1 1 d .
H29A H 0.4349 0.1138 0.0040 0.103 Uiso 1 1 calc R
H29B H 0.3304 0.1332 -0.0332 0.103 Uiso 1 1 calc R
H29C H 0.3737 0.0193 -0.0443 0.103 Uiso 1 1 calc R
C30 C 0.2771(4) 0.0018(4) 0.0483(3) 0.0499(13) Uani 1 1 d .
H30 H 0.2279 0.0140 0.0062 0.060 Uiso 1 1 calc R
C31 C 0.2633(3) -0.0431(4) 0.1051(2) 0.0420(10) Uani 1 1 d .
C32 C 0.1699(3) -0.0762(5) 0.0966(3) 0.0554(13) Uani 1 1 d .
H32A H 0.1359 -0.0102 0.0985 0.083 Uiso 1 1 calc R
H32B H 0.1719 -0.1268 0.1343 0.083 Uiso 1 1 calc R
H32C H 0.1415 -0.1132 0.0515 0.083 Uiso 1 1 calc R
C33 C 0.2709(3) -0.0365(4) 0.2586(2) 0.0344(9) Uani 1 1 d .
H33A H 0.2231 -0.0837 0.2627 0.041 Uiso 1 1 calc R
H33B H 0.2431 0.0256 0.2269 0.041 Uiso 1 1 calc R
C34 C 0.3280(3) 0.0078(3) 0.3301(2) 0.0308(9) Uani 1 1 d .
H34A H 0.3607 -0.0533 0.3608 0.037 Uiso 1 1 calc R
H34B H 0.3716 0.0619 0.3258 0.037 Uiso 1 1 calc R
C35 C 0.3031(3) 0.0869(3) 0.4279(2) 0.0305(8) Uani 1 1 d .
C36 C 0.3924(2) 0.0849(3) 0.4700(2) 0.0337(9) Uani 1 1 d .
H36 H 0.4354 0.0646 0.4508 0.040 Uiso 1 1 calc R
C37 C 0.4188(3) 0.1126(4) 0.5404(2) 0.0403(10) Uani 1 1 d .
H37 H 0.4799 0.1099 0.5691 0.048 Uiso 1 1 calc R
C38 C 0.3581(3) 0.1437(4) 0.5687(2) 0.0381(10) Uani 1 1 d .
H38 H 0.3767 0.1618 0.6169 0.046 Uiso 1 1 calc R
C39 C 0.2684(3) 0.1486(3) 0.5261(2) 0.0346(9) Uani 1 1 d .
H39 H 0.2261 0.1714 0.5454 0.042 Uiso 1 1 calc R
C40 C 0.2404(2) 0.1208(3) 0.4564(2) 0.0279(8) Uani 1 1 d .
N1 N 0.1494(2) 0.1202(3) 0.41187(16) 0.0289(7) Uani 1 1 d .
N2 N -0.0125(2) 0.1099(3) 0.32434(16) 0.0293(7) Uani 1 1 d .
N3 N -0.0118(2) -0.0994(3) 0.28100(17) 0.0294(7) Uani 1 1 d .
N4 N 0.14790(19) -0.1532(3) 0.36245(16) 0.0284(7) Uani 1 1 d .
N5 N 0.3264(2) -0.1013(3) 0.23010(17) 0.0331(7) Uani 1 1 d .
O1 O 0.27968(17) -0.2584(2) 0.33007(15) 0.0351(6) Uani 1 1 d .
O2 O 0.26976(17) 0.0597(2) 0.35865(13) 0.0307(6) Uani 1 1 d .
Pd1 Pd 0.076339(17) -0.00533(2) 0.347032(15) 0.02556(15) Uani 1 1 d .
C1S C 0.0615(6) 0.2279(9) 0.5795(5) 0.132(3) Uani 1 1 d DU
H1S1 H 0.1113 0.1961 0.6180 0.198 Uiso 1 1 calc R
H1S2 H 0.0245 0.2715 0.5984 0.198 Uiso 1 1 calc R
H1S3 H 0.0841 0.2757 0.5514 0.198 Uiso 1 1 calc R
C2S C 0.0136(5) 0.1474(6) 0.5400(4) 0.082(2) Uani 1 1 d DU
H2S1 H -0.0113 0.1788 0.4923 0.098 Uiso 1 1 calc R
H2S2 H -0.0373 0.1378 0.5552 0.098 Uiso 1 1 calc R
C3S C 0.0433(3) 0.0273(5) 0.5303(2) 0.0516(12) Uani 1 1 d DU
H3S1 H 0.0596 -0.0152 0.5743 0.062 Uiso 1 1 calc R
H3S2 H 0.0947 0.0289 0.5153 0.062 Uiso 1 1 calc R

loop_
_atom_site_aniso_label
_atom_site_aniso_U_11
_atom_site_aniso_U_22
_atom_site_aniso_U_33
_atom_site_aniso_U_23
_atom_site_aniso_U_13
_atom_site_aniso_U_12
C1 0.036(2) 0.029(2) 0.0254(19) 0.0000(16) 0.0084(16) 0.0014(16)
C2 0.034(2) 0.032(2) 0.027(2) -0.0045(17) 0.0089(16) 0.0003(16)
C3 0.037(2) 0.035(2) 0.037(2) -0.0036(18) 0.0120(18) 0.0070(17)
C4 0.030(2) 0.040(2) 0.039(2) 0.0003(19) 0.0102(17) 0.0091(17)
C5 0.0281(18) 0.034(2) 0.027(2) 0.0010(17) 0.0079(16) 0.0000(15)
C6 0.0238(19) 0.038(2) 0.029(2) 0.0009(18) 0.0042(16) -0.0002(16)
C7 0.039(2) 0.045(3) 0.026(2) 0.0024(18) 0.0041(17) 0.0025(18)
C8 0.048(3) 0.049(3) 0.042(3) 0.007(2) 0.017(2) 0.002(2)
C9 0.022(2) 0.054(3) 0.036(3) -0.0034(18) 0.0045(18) 0.0007(16)
C10 0.036(2) 0.083(4) 0.044(3) -0.006(3) 0.016(2) -0.015(2)
C11 0.0237(18) 0.036(2) 0.028(2) 0.0027(17) 0.0049(15) -0.0021(15)
C12 0.027(2) 0.041(2) 0.039(2) -0.0040(19) 0.0004(17) -0.0063(17)
C13 0.036(2) 0.031(2) 0.043(2) -0.0081(19) 0.0065(18) -0.0077(17)
C14 0.0295(19) 0.029(2) 0.029(2) -0.0002(16) 0.0069(16) -0.0022(15)
C15 0.0307(19) 0.026(2) 0.037(2) -0.0016(17) 0.0120(17) -0.0021(15)
C16 0.0269(18) 0.0217(18) 0.035(2) 0.0050(16) 0.0047(16) -0.0020(14)
C17 0.036(2) 0.033(2) 0.037(2) 0.0026(18) 0.0085(18) -0.0040(17)
C18 0.039(2) 0.050(3) 0.035(2) 0.009(2) 0.0033(19) -0.003(2)
C19 0.035(2) 0.054(3) 0.042(3) 0.018(2) -0.0026(19) -0.001(2)
C20 0.033(2) 0.037(2) 0.048(3) 0.011(2) 0.0104(19) 0.0027(17)
C21 0.0283(19) 0.026(2) 0.039(2) 0.0039(17) 0.0076(16) -0.0025(15)
C22 0.033(2) 0.029(2) 0.047(2) 0.0031(19) 0.0174(18) 0.0039(16)
C23 0.040(2) 0.029(2) 0.044(2) -0.0080(18) 0.0186(19) -0.0002(17)
C24 0.041(2) 0.031(2) 0.028(2) -0.0020(17) 0.0105(17) 0.0063(17)
C25 0.045(2) 0.027(2) 0.035(2) 0.0006(19) 0.0123(19) 0.0036(18)
C26 0.036(2) 0.047(3) 0.037(2) -0.004(2) 0.0103(18) -0.0056(19)
C27 0.052(3) 0.033(2) 0.043(3) 0.0033(19) 0.023(2) 0.0050(18)
C28 0.063(3) 0.042(3) 0.040(3) 0.009(2) 0.022(2) 0.016(2)
C29 0.092(4) 0.072(4) 0.051(3) 0.020(3) 0.036(3) 0.020(3)
C30 0.070(4) 0.049(3) 0.027(3) -0.0004(19) 0.013(2) 0.018(2)
C31 0.044(2) 0.043(3) 0.035(2) -0.007(2) 0.0096(19) 0.007(2)
C32 0.045(3) 0.071(4) 0.042(3) -0.007(3) 0.006(2) 0.004(2)
C33 0.034(2) 0.035(2) 0.032(2) -0.0033(18) 0.0090(17) 0.0050(18)
C34 0.031(2) 0.028(2) 0.035(2) -0.0030(16) 0.0133(18) 0.0016(14)
C35 0.036(2) 0.0218(19) 0.031(2) -0.0009(16) 0.0090(16) -0.0028(15)
C36 0.0258(19) 0.033(2) 0.036(2) -0.0070(18) 0.0052(16) -0.0047(16)
C37 0.029(2) 0.045(3) 0.038(2) -0.006(2) 0.0017(17) -0.0031(17)
C38 0.038(2) 0.042(2) 0.027(2) -0.0090(18) 0.0034(17) -0.0066(18)
C39 0.032(2) 0.035(2) 0.034(2) -0.0024(18) 0.0081(17) -0.0018(17)
C40 0.0280(18) 0.0257(19) 0.0249(19) -0.0028(16) 0.0035(15) -0.0063(15)
N1 0.0296(16) 0.0293(17) 0.0248(17) -0.0017(13) 0.0064(13) -0.0014(13)
N2 0.0275(16) 0.0332(18) 0.0244(17) -0.0010(14) 0.0061(13) -0.0003(13)
N3 0.0278(16) 0.0294(17) 0.0289(17) -0.0011(14) 0.0078(13) -0.0020(13)
N4 0.0265(15) 0.0278(17) 0.0278(17) 0.0001(14) 0.0062(13) -0.0009(12)
N5 0.0410(18) 0.0268(17) 0.0315(18) -0.0026(14) 0.0133(15) 0.0012(14)
O1 0.0298(14) 0.0352(16) 0.0406(17) -0.0013(13) 0.0130(12) 0.0008(11)
O2 0.0325(14) 0.0307(15) 0.0270(14) -0.0048(11) 0.0085(11) 0.0021(11)
Pd1 0.0225(2) 0.0252(2) 0.0246(2) -0.00196(10) 0.00349(15) -0.00011(10)
C1S 0.131(6) 0.156(6) 0.112(6) 0.046(5) 0.048(5) 0.085(5)
C2S 0.100(4) 0.108(4) 0.077(4) 0.058(3) 0.079(4) 0.041(3)
C3S 0.039(2) 0.095(3) 0.024(2) 0.015(2) 0.0158(19) -0.026(2)

loop_
_atom_type_symbol
_atom_type_description
_atom_type_scat_dispersion_real
_atom_type_scat_dispersion_imag
_atom_type_scat_source
C C 0.0033 0.0016 'International Tables Vol C Tables 4.2.6.8 and 6.1.1.4'
H H 0.0000 0.0000 'International Tables Vol C Tables 4.2.6.8 and 6.1.1.4'
N N 0.0061 0.0033 'International Tables Vol C Tables 4.2.6.8 and 6.1.1.4'
O O 0.0106 0.0060 'International Tables Vol C Tables 4.2.6.8 and 6.1.1.4'
Pd Pd -0.9988 1.0072 'International Tables Vol C Tables 4.2.6.8 and 6.1.1.4'

loop_
_geom_angle_atom_site_label_1
_geom_angle_atom_site_label_2
_geom_angle_atom_site_label_3
_geom_angle
_geom_angle_site_symmetry_1
_geom_angle_site_symmetry_3
N1 C1 C2 117.4(4) . .
N1 C1 H1 121.3 . .
C2 C1 H1 121.3 . .
N2 C2 C3 107.8(3) . .
N2 C2 C1 113.8(3) . .
C3 C2 C1 138.3(4) . .
C4 C3 C2 106.9(4) . .
C4 C3 H3 126.5 . .
C2 C3 H3 126.5 . .
C3 C4 C5 107.9(3) . .
C3 C4 H4 126.1 . .
C5 C4 H4 126.1 . .
N2 C5 C4 107.7(3) . .
N2 C5 C6 123.7(3) . .
C4 C5 C6 128.5(3) . .
C11 C6 C5 115.3(3) . .
C11 C6 C7 108.2(3) . .
C5 C6 C7 108.2(3) . .
C11 C6 C9 109.1(3) . .
C5 C6 C9 108.4(3) . .
C7 C6 C9 107.4(3) . .
C8 C7 C6 113.5(3) . .
C8 C7 H7A 108.9 . .
C6 C7 H7A 108.9 . .
C8 C7 H7B 108.9 . .
C6 C7 H7B 108.9 . .
H7A C7 H7B 107.7 . .
C7 C8 H8A 109.5 . .
C7 C8 H8B 109.5 . .
H8A C8 H8B 109.5 . .
C7 C8 H8C 109.5 . .
H8A C8 H8C 109.5 . .
H8B C8 H8C 109.5 . .
C10 C9 C6 113.7(4) . .
C10 C9 H9A 108.8 . .
C6 C9 H9A 108.8 . .
C10 C9 H9B 108.8 . .
C6 C9 H9B 108.8 . .
H9A C9 H9B 107.7 . .
C9 C10 H10A 109.5 . .
C9 C10 H10B 109.5 . .
H10A C10 H10B 109.5 . .
C9 C10 H10C 109.5 . .
H10A C10 H10C 109.5 . .
H10B C10 H10C 109.5 . .
N3 C11 C12 107.2(3) . .
N3 C11 C6 124.0(4) . .
C12 C11 C6 128.6(3) . .
C13 C12 C11 108.8(3) . .
C13 C12 H12 125.6 . .
C11 C12 H12 125.6 . .
C12 C13 C14 106.2(4) . .
C12 C13 H13 126.9 . .
C14 C13 H13 126.9 . .
N3 C14 C13 108.1(3) . .
N3 C14 C15 113.4(3) . .
C13 C14 C15 138.2(4) . .
N4 C15 C14 118.6(4) . .
N4 C15 H15 120.7 . .
C14 C15 H15 120.7 . .
C17 C16 C21 119.2(4) . .
C17 C16 N4 118.9(4) . .
C21 C16 N4 121.9(4) . .
C16 C17 C18 121.5(4) . .
C16 C17 H17 119.3 . .
C18 C17 H17 119.3 . .
C19 C18 C17 118.9(4) . .
C19 C18 H18 120.6 . .
C17 C18 H18 120.6 . .
C20 C19 C18 121.0(4) . .
C20 C19 H19 119.5 . .
C18 C19 H19 119.5 . .
C19 C20 C21 120.3(4) . .
C19 C20 H20 119.8 . .
C21 C20 H20 119.8 . .
O1 C21 C16 116.5(3) . .
O1 C21 C20 124.4(4) . .
C16 C21 C20 119.1(4) . .
O1 C22 C23 107.6(3) . .
O1 C22 H22A 110.2 . .
C23 C22 H22A 110.2 . .
O1 C22 H22B 110.2 . .
C23 C22 H22B 110.2 . .
H22A C22 H22B 108.5 . .
N5 C23 C22 114.1(3) . .
N5 C23 H23A 108.7 . .
C22 C23 H23A 108.7 . .
N5 C23 H23B 108.7 . .
C22 C23 H23B 108.7 . .
H23A C23 H23B 107.6 . .
C25 C24 C31 120.7(4) . .
C25 C24 N5 116.5(4) . .
C31 C24 N5 122.7(4) . .
C24 C25 C27 117.8(4) . .
C24 C25 C26 120.9(4) . .
C27 C25 C26 121.4(4) . .
C25 C26 H26A 109.5 . .
C25 C26 H26B 109.5 . .
H26A C26 H26B 109.5 . .
C25 C26 H26C 109.5 . .
H26A C26 H26C 109.5 . .
H26B C26 H26C 109.5 . .
C28 C27 C25 122.1(5) . .
C28 C27 H27 118.9 . .
C25 C27 H27 118.9 . .
C27 C28 C30 118.8(4) . .
C27 C28 C29 120.8(5) . .
C30 C28 C29 120.4(5) . .
C28 C29 H29A 109.5 . .
C28 C29 H29B 109.5 . .
H29A C29 H29B 109.5 . .
C28 C29 H29C 109.5 . .
H29A C29 H29C 109.5 . .
H29B C29 H29C 109.5 . .
C31 C30 C28 120.9(5) . .
C31 C30 H30 119.5 . .
C28 C30 H30 119.5 . .
C30 C31 C24 119.7(5) . .
C30 C31 C32 118.2(4) . .
C24 C31 C32 122.1(4) . .
C31 C32 H32A 109.5 . .
C31 C32 H32B 109.5 . .
H32A C32 H32B 109.5 . .
C31 C32 H32C 109.5 . .
H32A C32 H32C 109.5 . .
H32B C32 H32C 109.5 . .
N5 C33 C34 109.3(3) . .
N5 C33 H33A 109.8 . .
C34 C33 H33A 109.8 . .
N5 C33 H33B 109.8 . .
C34 C33 H33B 109.8 . .
H33A C33 H33B 108.3 . .
O2 C34 C33 107.0(3) . .
O2 C34 H34A 110.3 . .
C33 C34 H34A 110.3 . .
O2 C34 H34B 110.3 . .
C33 C34 H34B 110.3 . .
H34A C34 H34B 108.6 . .
O2 C35 C36 124.7(4) . .
O2 C35 C40 115.8(3) . .
C36 C35 C40 119.5(4) . .
C35 C36 C37 119.8(4) . .
C35 C36 H36 120.1 . .
C37 C36 H36 120.1 . .
C38 C37 C36 121.0(4) . .
C38 C37 H37 119.5 . .
C36 C37 H37 119.5 . .
C37 C38 C39 119.3(4) . .
C37 C38 H38 120.3 . .
C39 C38 H38 120.3 . .
C40 C39 C38 120.9(4) . .
C40 C39 H39 119.6 . .
C38 C39 H39 119.6 . .
C39 C40 C35 119.5(3) . .
C39 C40 N1 122.7(3) . .
C35 C40 N1 117.8(3) . .
C1 N1 C40 119.2(3) . .
C1 N1 Pd1 111.7(3) . .
C40 N1 Pd1 129.0(2) . .
C5 N2 C2 109.6(3) . .
C5 N2 Pd1 133.1(3) . .
C2 N2 Pd1 116.0(2) . .
C11 N3 C14 109.8(3) . .
C11 N3 Pd1 133.7(3) . .
C14 N3 Pd1 116.5(2) . .
C15 N4 C16 119.3(3) . .
C15 N4 Pd1 111.1(2) . .
C16 N4 Pd1 129.2(3) . .
C24 N5 C23 115.1(3) . .
C24 N5 C33 116.2(3) . .
C23 N5 C33 118.0(3) . .
C21 O1 C22 118.5(3) . .
C35 O2 C34 117.8(3) . .
N2 Pd1 N3 87.79(14) . .
N2 Pd1 N1 80.09(13) . .
N3 Pd1 N1 167.88(12) . .
N2 Pd1 N4 167.20(13) . .
N3 Pd1 N4 80.20(13) . .
N1 Pd1 N4 111.88(12) . .
C2S C1S H1S1 109.5 . .
C2S C1S H1S2 109.5 . .
H1S1 C1S H1S2 109.5 . .
C2S C1S H1S3 109.5 . .
H1S1 C1S H1S3 109.5 . .
H1S2 C1S H1S3 109.5 . .
C1S C2S C3S 128.5(7) . .
C1S C2S H2S1 105.2 . .
C3S C2S H2S1 105.2 . .
C1S C2S H2S2 105.2 . .
C3S C2S H2S2 105.2 . .
H2S1 C2S H2S2 105.9 . .
C2S C3S C3S 104.6(6) . 3_556
C2S C3S H3S1 110.8 . .
C3S C3S H3S1 110.8 3_556 .
C2S C3S H3S2 110.8 . .
C3S C3S H3S2 110.8 3_556 .
H3S1 C3S H3S2 108.9 . .

loop_
_geom_bond_atom_site_label_1
_geom_bond_atom_site_label_2
_geom_bond_distance
_geom_bond_site_symmetry_2
C1 N1 1.322(5) .
C1 C2 1.415(5) .
C1 H1 0.9500 .
C2 N2 1.384(5) .
C2 C3 1.397(5) .
C3 C4 1.396(6) .
C3 H3 0.9500 .
C4 C5 1.409(5) .
C4 H4 0.9500 .
C5 N2 1.350(5) .
C5 C6 1.526(6) .
C6 C11 1.510(6) .
C6 C7 1.558(6) .
C6 C9 1.564(6) .
C7 C8 1.519(6) .
C7 H7A 0.9900 .
C7 H7B 0.9900 .
C8 H8A 0.9800 .
C8 H8B 0.9800 .
C8 H8C 0.9800 .
C9 C10 1.512(7) .
C9 H9A 0.9900 .
C9 H9B 0.9900 .
C10 H10A 0.9800 .
C10 H10B 0.9800 .
C10 H10C 0.9800 .
C11 N3 1.351(5) .
C11 C12 1.402(6) .
C12 C13 1.392(6) .
C12 H12 0.9500 .
C13 C14 1.401(5) .
C13 H13 0.9500 .
C14 N3 1.380(5) .
C14 C15 1.419(5) .
C15 N4 1.316(5) .
C15 H15 0.9500 .
C16 C17 1.380(6) .
C16 C21 1.403(5) .
C16 N4 1.430(5) .
C17 C18 1.401(6) .
C17 H17 0.9500 .
C18 C19 1.378(7) .
C18 H18 0.9500 .
C19 C20 1.378(7) .
C19 H19 0.9500 .
C20 C21 1.407(6) .
C20 H20 0.9500 .
C21 O1 1.370(5) .
C22 O1 1.440(4) .
C22 C23 1.504(6) .
C22 H22A 0.9900 .
C22 H22B 0.9900 .
C23 N5 1.467(5) .
C23 H23A 0.9900 .
C23 H23B 0.9900 .
C24 C25 1.394(6) .
C24 C31 1.415(6) .
C24 N5 1.432(5) .
C25 C27 1.409(7) .
C25 C26 1.501(6) .
C26 H26A 0.9800 .
C26 H26B 0.9800 .
C26 H26C 0.9800 .
C27 C28 1.388(7) .
C27 H27 0.9500 .
C28 C30 1.397(8) .
C28 C29 1.515(7) .
C29 H29A 0.9800 .
C29 H29B 0.9800 .
C29 H29C 0.9800 .
C30 C31 1.378(7) .
C30 H30 0.9500 .
C31 C32 1.514(6) .
C32 H32A 0.9800 .
C32 H32B 0.9800 .
C32 H32C 0.9800 .
C33 N5 1.469(5) .
C33 C34 1.521(6) .
C33 H33A 0.9900 .
C33 H33B 0.9900 .
C34 O2 1.427(5) .
C34 H34A 0.9900 .
C34 H34B 0.9900 .
C35 O2 1.368(5) .
C35 C36 1.389(5) .
C35 C40 1.407(5) .
C36 C37 1.394(6) .
C36 H36 0.9500 .
C37 C38 1.367(6) .
C37 H37 0.9500 .
C38 C39 1.399(6) .
C38 H38 0.9500 .
C39 C40 1.379(6) .
C39 H39 0.9500 .
C40 N1 1.423(5) .
N1 Pd1 2.082(3) .
N2 Pd1 1.934(3) .
N3 Pd1 1.940(3) .
N4 Pd1 2.092(3) .
C1S C2S 1.323(10) .
C1S H1S1 0.9800 .
C1S H1S2 0.9800 .
C1S H1S3 0.9800 .
C2S C3S 1.567(8) .
C2S H2S1 0.9900 .
C2S H2S2 0.9900 .
C3S C3S 1.637(8) 3_556
C3S H3S1 0.9900 .
C3S H3S2 0.9900 .

loop_
_geom_torsion_atom_site_label_1
_geom_torsion_atom_site_label_2
_geom_torsion_atom_site_label_3
_geom_torsion_atom_site_label_4
_geom_torsion
_geom_torsion_site_symmetry_4
N1 C1 C2 N2 -2.8(5) .
N1 C1 C2 C3 174.5(5) .
N2 C2 C3 C4 -0.5(5) .
C1 C2 C3 C4 -177.8(5) .
C2 C3 C4 C5 1.0(5) .
C3 C4 C5 N2 -1.2(5) .
C3 C4 C5 C6 -177.3(4) .
N2 C5 C6 C11 19.0(6) .
C4 C5 C6 C11 -165.5(4) .
N2 C5 C6 C7 -102.2(4) .
C4 C5 C6 C7 73.3(5) .
N2 C5 C6 C9 141.5(4) .
C4 C5 C6 C9 -42.9(6) .
C11 C6 C7 C8 -58.6(5) .
C5 C6 C7 C8 66.9(5) .
C9 C6 C7 C8 -176.3(4) .
C11 C6 C9 C10 65.5(5) .
C5 C6 C9 C10 -60.8(5) .
C7 C6 C9 C10 -177.5(4) .
C5 C6 C11 N3 -13.3(6) .
C7 C6 C11 N3 107.9(4) .
C9 C6 C11 N3 -135.5(4) .
C5 C6 C11 C12 172.3(4) .
C7 C6 C11 C12 -66.5(5) .
C9 C6 C11 C12 50.1(6) .
N3 C11 C12 C13 0.8(5) .
C6 C11 C12 C13 176.0(4) .
C11 C12 C13 C14 -0.9(5) .
C12 C13 C14 N3 0.6(5) .
C12 C13 C14 C15 173.9(5) .
N3 C14 C15 N4 -2.5(5) .
C13 C14 C15 N4 -175.6(5) .
C21 C16 C17 C18 -2.0(6) .
N4 C16 C17 C18 179.3(4) .
C16 C17 C18 C19 0.3(7) .
C17 C18 C19 C20 0.9(7) .
C18 C19 C20 C21 -0.3(7) .
C17 C16 C21 O1 -176.5(3) .
N4 C16 C21 O1 2.2(5) .
C17 C16 C21 C20 2.5(6) .
N4 C16 C21 C20 -178.8(3) .
C19 C20 C21 O1 177.5(4) .
C19 C20 C21 C16 -1.4(6) .
O1 C22 C23 N5 81.2(4) .
C31 C24 C25 C27 1.3(6) .
N5 C24 C25 C27 -179.5(4) .
C31 C24 C25 C26 -177.9(4) .
N5 C24 C25 C26 1.3(6) .
C24 C25 C27 C28 0.8(7) .
C26 C25 C27 C28 -180.0(4) .
C25 C27 C28 C30 -1.5(7) .
C25 C27 C28 C29 179.0(5) .
C27 C28 C30 C31 0.1(7) .
C29 C28 C30 C31 179.6(5) .
C28 C30 C31 C24 2.0(7) .
C28 C30 C31 C32 -177.2(4) .
C25 C24 C31 C30 -2.7(7) .
N5 C24 C31 C30 178.1(4) .
C25 C24 C31 C32 176.5(4) .
N5 C24 C31 C32 -2.7(7) .
N5 C33 C34 O2 -173.9(3) .
O2 C35 C36 C37 -178.9(4) .
C40 C35 C36 C37 2.2(6) .
C35 C36 C37 C38 -1.1(7) .
C36 C37 C38 C39 -0.6(7) .
C37 C38 C39 C40 1.1(7) .
C38 C39 C40 C35 0.1(6) .
C38 C39 C40 N1 177.3(4) .
O2 C35 C40 C39 179.3(3) .
C36 C35 C40 C39 -1.7(6) .
O2 C35 C40 N1 2.0(5) .
C36 C35 C40 N1 -179.1(3) .
C2 C1 N1 C40 178.9(3) .
C2 C1 N1 Pd1 -4.1(4) .
C39 C40 N1 C1 48.8(5) .
C35 C40 N1 C1 -133.9(4) .
C39 C40 N1 Pd1 -127.6(4) .
C35 C40 N1 Pd1 49.7(5) .
C4 C5 N2 C2 0.9(4) .
C6 C5 N2 C2 177.2(4) .
C4 C5 N2 Pd1 167.2(3) .
C6 C5 N2 Pd1 -16.5(6) .
C3 C2 N2 C5 -0.3(5) .
C1 C2 N2 C5 177.8(3) .
C3 C2 N2 Pd1 -169.1(3) .
C1 C2 N2 Pd1 8.9(4) .
C12 C11 N3 C14 -0.5(4) .
C6 C11 N3 C14 -175.9(3) .
C12 C11 N3 Pd1 179.8(3) .
C6 C11 N3 Pd1 4.4(6) .
C13 C14 N3 C11 -0.1(5) .
C15 C14 N3 C11 -175.2(3) .
C13 C14 N3 Pd1 179.7(3) .
C15 C14 N3 Pd1 4.5(4) .
C14 C15 N4 C16 173.1(3) .
C14 C15 N4 Pd1 -0.5(4) .
C17 C16 N4 C15 -128.7(4) .
C21 C16 N4 C15 52.6(5) .
C17 C16 N4 Pd1 43.5(5) .
C21 C16 N4 Pd1 -135.2(3) .
C25 C24 N5 C23 -96.4(4) .
C31 C24 N5 C23 82.8(5) .
C25 C24 N5 C33 119.6(4) .
C31 C24 N5 C33 -61.2(5) .
C22 C23 N5 C24 154.2(3) .
C22 C23 N5 C33 -62.5(5) .
C34 C33 N5 C24 -115.0(4) .
C34 C33 N5 C23 102.1(4) .
C16 C21 O1 C22 152.9(3) .
C20 C21 O1 C22 -26.0(5) .
C23 C22 O1 C21 -144.9(3) .
C36 C35 O2 C34 11.2(5) .
C40 C35 O2 C34 -169.9(3) .
C33 C34 O2 C35 167.5(3) .
C5 N2 Pd1 N3 5.7(4) .
C2 N2 Pd1 N3 171.3(3) .
C5 N2 Pd1 N1 -174.2(4) .
C2 N2 Pd1 N1 -8.6(3) .
C5 N2 Pd1 N4 -14.4(8) .
C2 N2 Pd1 N4 151.2(5) .
C11 N3 Pd1 N2 0.4(4) .
C14 N3 Pd1 N2 -179.3(3) .
C11 N3 Pd1 N1 0.8(8) .
C11 N3 Pd1 N4 176.0(4) .
C14 N3 Pd1 N4 -3.7(3) .
C1 N1 Pd1 N2 6.9(3) .
C40 N1 Pd1 N2 -176.6(3) .
C1 N1 Pd1 N3 6.4(7) .
C40 N1 Pd1 N3 -177.0(5) .
C1 N1 Pd1 N4 -168.4(3) .
C40 N1 Pd1 N4 8.2(4) .
C15 N4 Pd1 N2 22.8(7) .
C16 N4 Pd1 N2 -150.0(5) .
C15 N4 Pd1 N3 2.3(3) .
C16 N4 Pd1 N3 -170.5(3) .
C15 N4 Pd1 N1 -178.8(3) .
C16 N4 Pd1 N1 8.4(3) .
C1S C2S C3S C3S -174.9(7) 3_556
